data_7131170
loop_
_publ_author_name
'Sasane, Amit Vijay'
'Liu, Rai-Shung'

_publ_section_title
;
 Catalyst-free diazo cross-coupling to access useful 3(2<i>H</i>)-furanone
 derivatives.
;
_journal_issue 8
_journal_name_full 'Chemical communications (Cambridge, England)'
_journal_page_first 1086
_journal_page_last 1089
_journal_paper_doi 10.1039/d2cc05912f
_journal_volume 59
_journal_year 2023
_chemical_formula_sum 'C20 H19 N O6'
_chemical_formula_weight 369.36
_space_group_crystal_system triclinic
_space_group_IT_number 2
_space_group_name_Hall '-P 1'
_space_group_name_H-M_alt 'P -1'
_atom_sites_solution_hydrogens geom
_audit_creation_method SHELXL-2014/6
_audit_update_record
;
2021-10-07 deposited with the CCDC.	2023-01-09 downloaded from the CCDC.
;
_cell_angle_alpha 86.413(3)
_cell_angle_beta 89.241(3)
_cell_angle_gamma 73.335(3)
_cell_formula_units_Z 2
_cell_length_a 6.4622(4)
_cell_length_b 10.4948(8)
_cell_length_c 14.1200(10)
_cell_measurement_reflns_used 7604
_cell_measurement_temperature 100(2)
_cell_measurement_theta_max 26.3797
_cell_measurement_theta_min 2.4183
_cell_volume 915.58(11)
_computing_cell_refinement 'SAINT V8.34A (Bruker AXS Inc., 2013)'
_computing_data_collection 'APEX2 (Bruker AXS, 2010)'
_computing_data_reduction 'SAINT V8.34A (Bruker AXS Inc., 2013)'
_computing_molecular_graphics 'SHELXTL (Sheldrick, 2008)'
_computing_publication_material SHELXTL
_computing_structure_refinement 'SHELXL-2014/6 (Sheldrick, 2014)'
_diffrn_ambient_temperature 100(2)
_diffrn_detector_area_resol_mean 8.3333
_diffrn_measured_fraction_theta_full 0.992
_diffrn_measured_fraction_theta_max 0.988
_diffrn_measurement_device_type 'Bruker APEX-II CCD'
_diffrn_measurement_method '\f and \w scans'
_diffrn_radiation_type MoK\a
_diffrn_radiation_wavelength 0.71073
_diffrn_reflns_av_R_equivalents 0.0240
_diffrn_reflns_av_unetI/netI 0.0227
_diffrn_reflns_Laue_measured_fraction_full 0.992
_diffrn_reflns_Laue_measured_fraction_max 0.988
_diffrn_reflns_limit_h_max 7
_diffrn_reflns_limit_h_min -8
_diffrn_reflns_limit_k_max 13
_diffrn_reflns_limit_k_min -13
_diffrn_reflns_limit_l_max 17
_diffrn_reflns_limit_l_min -17
_diffrn_reflns_number 13572
_diffrn_reflns_point_group_measured_fraction_full 0.992
_diffrn_reflns_point_group_measured_fraction_max 0.988
_diffrn_reflns_theta_full 25.242
_diffrn_reflns_theta_max 26.433
_diffrn_reflns_theta_min 2.029
_exptl_absorpt_coefficient_mu 0.100
_exptl_absorpt_correction_T_max 0.7454
_exptl_absorpt_correction_T_min 0.7164
_exptl_absorpt_correction_type multi-scan
_exptl_absorpt_process_details 'SADABS V2014/4 (Bruker AXS Inc.)'
_exptl_crystal_colour colorless
_exptl_crystal_density_diffrn 1.340
_exptl_crystal_density_meas ?
_exptl_crystal_density_method 'not measured'
_exptl_crystal_description columnar
_exptl_crystal_F_000 388
_exptl_crystal_size_max 0.18
_exptl_crystal_size_mid 0.06
_exptl_crystal_size_min 0.06
_refine_diff_density_max 0.356
_refine_diff_density_min -0.245
_refine_diff_density_rms 0.040
_refine_ls_extinction_method none
_refine_ls_goodness_of_fit_ref 1.040
_refine_ls_hydrogen_treatment constr
_refine_ls_matrix_type full
_refine_ls_number_parameters 247
_refine_ls_number_reflns 3726
_refine_ls_number_restraints 0
_refine_ls_restrained_S_all 1.040
_refine_ls_R_factor_all 0.0415
_refine_ls_R_factor_gt 0.0358
_refine_ls_shift/su_max 0.000
_refine_ls_shift/su_mean 0.000
_refine_ls_structure_factor_coef Fsqd
_refine_ls_weighting_details 'w=1/[\s^2^(Fo^2^)+(0.0380P)^2^+0.4048P] where P=(Fo^2^+2Fc^2^)/3'
_refine_ls_weighting_scheme calc
_refine_ls_wR_factor_gt 0.0860
_refine_ls_wR_factor_ref 0.0897
_reflns_Friedel_coverage 0.000
_reflns_number_gt 3286
_reflns_number_total 3726
_reflns_threshold_expression 'I > 2\s(I)'
_cod_data_source_file d2cc05912f2.cif
_cod_data_source_block 210951lt_0m
_cod_depositor_comments
;
The following automatic conversions were performed:

data item '_exptl_crystal_density_meas' value 'not measured' was
changed to '?' -- the value is perceived as not measured.

Automatic conversion script
Id: cif_fix_values 7556 2019-12-06 15:28:31Z antanas 

 Adding full bibliography for 7131170--7131173.cif.
;
_cod_database_code 7131170
_shelx_space_group_comment
;
The symmetry employed for this shelxl refinement is uniquely defined
by the following loop, which should always be used as a source of
symmetry information in preference to the above space-group names.
They are only intended as comments.
;
_shelxl_version_number 2014/6

loop_
_space_group_symop_operation_xyz
'x, y, z'
'-x, -y, -z'

loop_
_atom_site_label
_atom_site_type_symbol
_atom_site_fract_x
_atom_site_fract_y
_atom_site_fract_z
_atom_site_U_iso_or_equiv
_atom_site_adp_type
_atom_site_occupancy
_atom_site_site_symmetry_order
_atom_site_calc_flag
_atom_site_refinement_flags_posn
_atom_site_refinement_flags_adp
_atom_site_refinement_flags_occupancy
_atom_site_disorder_assembly
_atom_site_disorder_group
O1 O -0.29467(16) 1.25253(10) 0.53217(7) 0.0287(2) Uani 1 1 d . . . . .
O2 O 1.02107(15) 0.40801(9) 0.62260(7) 0.0267(2) Uani 1 1 d . . . . .
O3 O -0.00599(16) 1.23799(10) 0.44917(7) 0.0281(2) Uani 1 1 d . . . . .
O4 O 0.25976(14) 0.75708(8) 0.85069(6) 0.01585(19) Uani 1 1 d . . . . .
O5 O 0.12829(14) 0.74567(9) 0.99328(6) 0.0182(2) Uani 1 1 d . . . . .
O6 O 0.60025(14) 0.96920(9) 0.84903(6) 0.0183(2) Uani 1 1 d . . . . .
N1 N -0.10023(18) 1.20637(11) 0.51872(8) 0.0199(2) Uani 1 1 d . . . . .
C1 C 0.0263(2) 1.10730(12) 0.58953(9) 0.0168(3) Uani 1 1 d . . . . .
C2 C -0.0806(2) 1.05969(13) 0.66238(9) 0.0179(3) Uani 1 1 d . . . . .
H5 H -0.2334 1.0912 0.6671 0.022 Uiso 1 1 calc R U . . .
C3 C 0.0389(2) 0.96508(12) 0.72868(9) 0.0167(3) Uani 1 1 d . . . . .
H6 H -0.0323 0.9310 0.7792 0.020 Uiso 1 1 calc R U . . .
C4 C 0.26277(19) 0.91985(12) 0.72146(8) 0.0141(2) Uani 1 1 d . . . . .
C5 C 0.39987(19) 0.82148(12) 0.79533(8) 0.0144(2) Uani 1 1 d . . . . .
C6 C 0.5766(2) 0.71326(12) 0.75262(8) 0.0150(2) Uani 1 1 d . . . . .
C7 C 0.5180(2) 0.64438(12) 0.68077(9) 0.0183(3) Uani 1 1 d . . . . .
H17 H 0.3718 0.6676 0.6603 0.022 Uiso 1 1 calc R U . . .
C8 C 0.6700(2) 0.54322(13) 0.63939(9) 0.0201(3) Uani 1 1 d . . . . .
H18 H 0.6283 0.4961 0.5913 0.024 Uiso 1 1 calc R U . . .
C9 C 0.8846(2) 0.51032(12) 0.66823(9) 0.0194(3) Uani 1 1 d . . . . .
C10 C 1.2438(2) 0.39977(15) 0.62392(12) 0.0315(3) Uani 1 1 d . . . . .
H2 H 1.2626 0.4870 0.6044 0.047 Uiso 1 1 calc R U . . .
H19 H 1.3214 0.3339 0.5800 0.047 Uiso 1 1 calc R U . . .
H1 H 1.3014 0.3727 0.6883 0.047 Uiso 1 1 calc R U . . .
C11 C 0.2493(2) 1.06428(12) 0.58050(9) 0.0178(3) Uani 1 1 d . . . . .
H4 H 0.3195 1.0985 0.5297 0.021 Uiso 1 1 calc R U . . .
C12 C 0.3667(2) 0.97037(12) 0.64729(9) 0.0166(3) Uani 1 1 d . . . . .
H3 H 0.5196 0.9400 0.6426 0.020 Uiso 1 1 calc R U . . .
C13 C 0.25377(19) 0.79703(12) 0.93921(8) 0.0153(3) Uani 1 1 d . . . . .
C14 C 0.1147(2) 0.77564(13) 1.09442(9) 0.0200(3) Uani 1 1 d . . . . .
H7 H 0.1105 0.8708 1.1003 0.024 Uiso 1 1 calc R U . . .
C15 C 0.3098(2) 0.68540(16) 1.14630(10) 0.0284(3) Uani 1 1 d . . . . .
H8 H 0.3156 0.5922 1.1388 0.043 Uiso 1 1 calc R U . . .
H10 H 0.2995 0.7028 1.2138 0.043 Uiso 1 1 calc R U . . .
H9 H 0.4409 0.7025 1.1199 0.043 Uiso 1 1 calc R U . . .
C16 C -0.0964(2) 0.75445(14) 1.12785(10) 0.0251(3) Uani 1 1 d . . . . .
H12 H -0.2155 0.8145 1.0903 0.038 Uiso 1 1 calc R U . . .
H13 H -0.1172 0.7732 1.1950 0.038 Uiso 1 1 calc R U . . .
H11 H -0.0937 0.6619 1.1199 0.038 Uiso 1 1 calc R U . . .
C17 C 0.3734(2) 0.88127(12) 0.95595(9) 0.0163(3) Uani 1 1 d . . . . .
H14 H 0.3852 0.9191 1.0143 0.020 Uiso 1 1 calc R U . . .
C18 C 0.47718(19) 0.90167(12) 0.86915(8) 0.0148(2) Uani 1 1 d . . . . .
C19 C 0.7906(2) 0.67868(12) 0.78177(9) 0.0171(3) Uani 1 1 d . . . . .
H16 H 0.8316 0.7240 0.8312 0.021 Uiso 1 1 calc R U . . .
C20 C 0.9460(2) 0.57805(13) 0.73915(9) 0.0190(3) Uani 1 1 d . . . . .
H15 H 1.0929 0.5560 0.7585 0.023 Uiso 1 1 calc R U . . .

loop_
_atom_site_aniso_label
_atom_site_aniso_U_11
_atom_site_aniso_U_22
_atom_site_aniso_U_33
_atom_site_aniso_U_23
_atom_site_aniso_U_13
_atom_site_aniso_U_12
O1 0.0215(5) 0.0289(5) 0.0310(5) -0.0024(4) -0.0043(4) 0.0007(4)
O2 0.0210(5) 0.0213(5) 0.0385(6) -0.0120(4) 0.0075(4) -0.0056(4)
O3 0.0336(6) 0.0281(5) 0.0200(5) 0.0042(4) -0.0005(4) -0.0058(4)
O4 0.0188(4) 0.0184(4) 0.0135(4) -0.0024(3) 0.0017(3) -0.0101(4)
O5 0.0215(5) 0.0222(5) 0.0143(4) -0.0008(3) 0.0022(3) -0.0115(4)
O6 0.0185(4) 0.0206(5) 0.0190(4) -0.0046(3) 0.0033(3) -0.0105(4)
N1 0.0232(6) 0.0162(5) 0.0192(5) -0.0044(4) -0.0038(4) -0.0030(4)
C1 0.0200(6) 0.0136(6) 0.0165(6) -0.0036(5) -0.0028(5) -0.0036(5)
C2 0.0140(6) 0.0188(6) 0.0219(6) -0.0067(5) 0.0004(5) -0.0049(5)
C3 0.0166(6) 0.0179(6) 0.0171(6) -0.0037(5) 0.0027(5) -0.0070(5)
C4 0.0166(6) 0.0136(6) 0.0135(6) -0.0050(4) 0.0008(4) -0.0057(5)
C5 0.0153(6) 0.0161(6) 0.0138(6) -0.0017(4) 0.0021(4) -0.0074(5)
C6 0.0187(6) 0.0132(6) 0.0133(6) 0.0003(4) 0.0018(5) -0.0053(5)
C7 0.0190(6) 0.0175(6) 0.0178(6) -0.0014(5) -0.0023(5) -0.0042(5)
C8 0.0259(7) 0.0183(6) 0.0170(6) -0.0040(5) -0.0005(5) -0.0073(5)
C9 0.0224(7) 0.0139(6) 0.0215(6) -0.0014(5) 0.0069(5) -0.0047(5)
C10 0.0219(7) 0.0269(8) 0.0476(9) -0.0124(7) 0.0111(6) -0.0084(6)
C11 0.0204(6) 0.0173(6) 0.0162(6) -0.0026(5) 0.0035(5) -0.0057(5)
C12 0.0148(6) 0.0174(6) 0.0177(6) -0.0040(5) 0.0029(5) -0.0044(5)
C13 0.0153(6) 0.0159(6) 0.0136(6) 0.0005(5) 0.0007(4) -0.0032(5)
C14 0.0250(7) 0.0227(7) 0.0139(6) -0.0018(5) 0.0035(5) -0.0094(5)
C15 0.0267(7) 0.0383(8) 0.0215(7) 0.0061(6) -0.0014(6) -0.0129(6)
C16 0.0248(7) 0.0271(7) 0.0237(7) 0.0003(6) 0.0066(5) -0.0083(6)
C17 0.0188(6) 0.0184(6) 0.0134(6) -0.0029(5) 0.0005(5) -0.0075(5)
C18 0.0137(6) 0.0139(6) 0.0163(6) -0.0026(5) -0.0006(4) -0.0028(5)
C19 0.0198(6) 0.0168(6) 0.0169(6) -0.0010(5) -0.0001(5) -0.0086(5)
C20 0.0154(6) 0.0175(6) 0.0241(7) 0.0013(5) 0.0004(5) -0.0055(5)

loop_
_atom_type_symbol
_atom_type_description
_atom_type_scat_dispersion_real
_atom_type_scat_dispersion_imag
_atom_type_scat_source
C C 0.0033 0.0016 'International Tables Vol C Tables 4.2.6.8 and 6.1.1.4'
H H 0.0000 0.0000 'International Tables Vol C Tables 4.2.6.8 and 6.1.1.4'
N N 0.0061 0.0033 'International Tables Vol C Tables 4.2.6.8 and 6.1.1.4'
O O 0.0106 0.0060 'International Tables Vol C Tables 4.2.6.8 and 6.1.1.4'

loop_
_geom_angle_atom_site_label_1
_geom_angle_atom_site_label_2
_geom_angle_atom_site_label_3
_geom_angle
_geom_angle_site_symmetry_1
_geom_angle_site_symmetry_3
_geom_angle_publ_flag
C9 O2 C10 116.80(11) . . ?
C13 O4 C5 107.15(9) . . ?
C13 O5 C14 117.16(10) . . ?
O3 N1 O1 123.64(11) . . ?
O3 N1 C1 118.21(11) . . ?
O1 N1 C1 118.15(11) . . ?
C2 C1 C11 122.29(12) . . ?
C2 C1 N1 118.86(11) . . ?
C11 C1 N1 118.85(11) . . ?
C1 C2 C3 118.83(11) . . ?
C1 C2 H5 120.6 . . ?
C3 C2 H5 120.6 . . ?
C2 C3 C4 120.21(11) . . ?
C2 C3 H6 119.9 . . ?
C4 C3 H6 119.9 . . ?
C3 C4 C12 119.72(11) . . ?
C3 C4 C5 121.73(11) . . ?
C12 C4 C5 118.48(11) . . ?
O4 C5 C6 107.74(9) . . ?
O4 C5 C4 108.57(9) . . ?
C6 C5 C4 113.18(10) . . ?
O4 C5 C18 103.51(9) . . ?
C6 C5 C18 115.11(10) . . ?
C4 C5 C18 108.14(10) . . ?
C19 C6 C7 119.10(11) . . ?
C19 C6 C5 123.44(11) . . ?
C7 C6 C5 117.46(11) . . ?
C8 C7 C6 120.70(12) . . ?
C8 C7 H17 119.6 . . ?
C6 C7 H17 119.6 . . ?
C7 C8 C9 119.81(12) . . ?
C7 C8 H18 120.1 . . ?
C9 C8 H18 120.1 . . ?
O2 C9 C20 124.96(12) . . ?
O2 C9 C8 114.74(12) . . ?
C20 C9 C8 120.29(12) . . ?
O2 C10 H2 109.5 . . ?
O2 C10 H19 109.5 . . ?
H2 C10 H19 109.5 . . ?
O2 C10 H1 109.5 . . ?
H2 C10 H1 109.5 . . ?
H19 C10 H1 109.5 . . ?
C12 C11 C1 118.35(11) . . ?
C12 C11 H4 120.8 . . ?
C1 C11 H4 120.8 . . ?
C11 C12 C4 120.60(11) . . ?
C11 C12 H3 119.7 . . ?
C4 C12 H3 119.7 . . ?
O5 C13 O4 111.12(10) . . ?
O5 C13 C17 132.64(11) . . ?
O4 C13 C17 116.24(10) . . ?
O5 C14 C15 109.06(11) . . ?
O5 C14 C16 104.80(10) . . ?
C15 C14 C16 113.75(11) . . ?
O5 C14 H7 109.7 . . ?
C15 C14 H7 109.7 . . ?
C16 C14 H7 109.7 . . ?
C14 C15 H8 109.5 . . ?
C14 C15 H10 109.5 . . ?
H8 C15 H10 109.5 . . ?
C14 C15 H9 109.5 . . ?
H8 C15 H9 109.5 . . ?
H10 C15 H9 109.5 . . ?
C14 C16 H12 109.5 . . ?
C14 C16 H13 109.5 . . ?
H12 C16 H13 109.5 . . ?
C14 C16 H11 109.5 . . ?
H12 C16 H11 109.5 . . ?
H13 C16 H11 109.5 . . ?
C13 C17 C18 106.80(11) . . ?
C13 C17 H14 126.6 . . ?
C18 C17 H14 126.6 . . ?
O6 C18 C17 130.94(12) . . ?
O6 C18 C5 122.77(11) . . ?
C17 C18 C5 106.27(10) . . ?
C6 C19 C20 120.55(12) . . ?
C6 C19 H16 119.7 . . ?
C20 C19 H16 119.7 . . ?
C9 C20 C19 119.53(12) . . ?
C9 C20 H15 120.2 . . ?
C19 C20 H15 120.2 . . ?

loop_
_geom_bond_atom_site_label_1
_geom_bond_atom_site_label_2
_geom_bond_distance
_geom_bond_site_symmetry_2
_geom_bond_publ_flag
O1 N1 1.2271(15) . ?
O2 C9 1.3689(15) . ?
O2 C10 1.4173(17) . ?
O3 N1 1.2267(15) . ?
O4 C13 1.3397(15) . ?
O4 C5 1.4676(14) . ?
O5 C13 1.3091(15) . ?
O5 C14 1.4776(15) . ?
O6 C18 1.2278(15) . ?
N1 C1 1.4672(16) . ?
C1 C2 1.3782(18) . ?
C1 C11 1.3878(18) . ?
C2 C3 1.3860(18) . ?
C2 H5 0.9500 . ?
C3 C4 1.3920(17) . ?
C3 H6 0.9500 . ?
C4 C12 1.3946(17) . ?
C4 C5 1.5179(17) . ?
C5 C6 1.5105(17) . ?
C5 C18 1.5522(17) . ?
C6 C19 1.3863(17) . ?
C6 C7 1.3980(18) . ?
C7 C8 1.3776(18) . ?
C7 H17 0.9500 . ?
C8 C9 1.3895(19) . ?
C8 H18 0.9500 . ?
C9 C20 1.3880(19) . ?
C10 H2 0.9800 . ?
C10 H19 0.9800 . ?
C10 H1 0.9800 . ?
C11 C12 1.3821(18) . ?
C11 H4 0.9500 . ?
C12 H3 0.9500 . ?
C13 C17 1.3630(17) . ?
C14 C15 1.5085(19) . ?
C14 C16 1.5092(18) . ?
C14 H7 1.0000 . ?
C15 H8 0.9800 . ?
C15 H10 0.9800 . ?
C15 H9 0.9800 . ?
C16 H12 0.9800 . ?
C16 H13 0.9800 . ?
C16 H11 0.9800 . ?
C17 C18 1.4232(16) . ?
C17 H14 0.9500 . ?
C19 C20 1.3933(18) . ?
C19 H16 0.9500 . ?
C20 H15 0.9500 . ?
